data_7223226
loop_
_publ_author_name
'Chahal, Mandeep Kaur'
'Muniappan, Sankar'

_publ_section_title
;
 Porphyrin Chemodosimeters: Synthesis, Electrochemical Redox Properties
 and Selective &#x2018;Naked-eye&#x2019; Detection of Cyanide Ions
;
_journal_name_full 'RSC Adv.'
_journal_paper_doi 10.1039/C5RA19847J
_journal_year 2015
_chemical_formula_moiety 'C48 H28 N6 Ni'
_chemical_formula_sum 'C48 H28 N6 Ni'
_chemical_formula_weight 747.47
_chemical_name_common 'beta-dicyanovinyl subtituted NiTPP'
_chemical_name_systematic
;
 2-(dicyanovinyl)-5,10,15,20-tetraphenylporphyrinato Nickel(II)
;
_space_group_IT_number 2
_space_group_name_Hall '-P 1'
_symmetry_cell_setting triclinic
_symmetry_space_group_name_Hall '-P 1'
_symmetry_space_group_name_H-M 'P -1'
_atom_sites_solution_hydrogens geom
_atom_sites_solution_primary direct
_atom_sites_solution_secondary difmap
_audit_creation_method SHELXL-97
_audit_update_record
;
2015-05-16 deposited with the CCDC.
2015-11-05 downloaded from the CCDC.
;
_cell_angle_alpha 75.103(5)
_cell_angle_beta 69.336(5)
_cell_angle_gamma 85.160(5)
_cell_formula_units_Z 2
_cell_length_a 11.701(5)
_cell_length_b 13.019(5)
_cell_length_c 13.324(5)
_cell_measurement_temperature 293(2)
_cell_measurement_theta_max 28.3
_cell_measurement_theta_min 1.62
_cell_volume 1835.3(13)
_computing_cell_refinement 'APEX II SYSTEM SOFTWARE PROGRAMS'
_computing_data_collection 'APEX II SYSTEM SOFTWARE PROGRAMS'
_computing_data_reduction 'APEXII (WINGX) '
_computing_molecular_graphics 'ORTEP3 (WINGX) '
_computing_structure_refinement 'SHELXL-97 (Sheldrick, 1997)'
_computing_structure_solution 'ShelXS (Sheldrick, 1997)'
_diffrn_ambient_temperature 293(2)
_diffrn_detector_area_resol_mean MoK\a
_diffrn_measured_fraction_theta_full 0.974
_diffrn_measured_fraction_theta_max 0.974
_diffrn_measurement_device_type 'APEX II DIFFRACTOMETER'
_diffrn_measurement_method \w
_diffrn_radiation_monochromator graphite
_diffrn_radiation_source 'fine-focus sealed tube'
_diffrn_radiation_type MoK\a
_diffrn_radiation_wavelength 0.71073
_diffrn_reflns_av_R_equivalents 0.0634
_diffrn_reflns_av_sigmaI/netI 0.0995
_diffrn_reflns_limit_h_max 15
_diffrn_reflns_limit_h_min -15
_diffrn_reflns_limit_k_max 17
_diffrn_reflns_limit_k_min -17
_diffrn_reflns_limit_l_max 17
_diffrn_reflns_limit_l_min -17
_diffrn_reflns_number 30059
_diffrn_reflns_theta_full 28.30
_diffrn_reflns_theta_max 28.30
_diffrn_reflns_theta_min 1.62
_diffrn_standards_decay_% 0
_diffrn_standards_interval_count 100
_diffrn_standards_interval_time 1
_diffrn_standards_number 2
_exptl_absorpt_coefficient_mu 0.573
_exptl_absorpt_correction_T_max 0.8940
_exptl_absorpt_correction_T_min 0.8469
_exptl_absorpt_correction_type psi-scan
_exptl_absorpt_process_details
;
North A.C.T., Phillips D.C. & Mathews F.S. (1968) Acta. Cryst. A24, 351
;
_exptl_crystal_colour Red
_exptl_crystal_density_diffrn 1.353
_exptl_crystal_density_method 'not measured'
_exptl_crystal_description Prism
_exptl_crystal_F_000 772
_exptl_crystal_recrystallization_method 'Re-crystallisation from solvent: Chloroform and methanol '
_exptl_crystal_size_max 0.30
_exptl_crystal_size_mid 0.20
_exptl_crystal_size_min 0.20
_refine_diff_density_max 0.514
_refine_diff_density_min -0.636
_refine_diff_density_rms 0.172
_refine_ls_extinction_method none
_refine_ls_goodness_of_fit_ref 0.937
_refine_ls_hydrogen_treatment mixed
_refine_ls_matrix_type full
_refine_ls_number_parameters 496
_refine_ls_number_reflns 8893
_refine_ls_number_restraints 0
_refine_ls_restrained_S_all 0.937
_refine_ls_R_factor_all 0.1362
_refine_ls_R_factor_gt 0.0515
_refine_ls_shift/su_max 0.000
_refine_ls_shift/su_mean 0.000
_refine_ls_structure_factor_coef Fsqd
_refine_ls_weighting_details 'calc w=1/[\s^2^(Fo^2^)+(0.0811P)^2^+0.0000P] where P=(Fo^2^+2Fc^2^)/3'
_refine_ls_weighting_scheme calc
_refine_ls_wR_factor_gt 0.1189
_refine_ls_wR_factor_ref 0.1669
_reflns_number_gt 4287
_reflns_number_total 8893
_reflns_threshold_expression >2sigma(I)
_cod_data_source_file c5ra19847j2.cif
_cod_data_source_block ups2311kg_m_mkn_0m
_cod_depositor_comments
;
The following automatic conversions were performed:

'_symmetry_cell_setting' value 'Triclinic' changed to 'triclinic'
according to
/usr/data/users/saulius/crontab/automatic-downloads/rss-feeds/RSC/lib/dictionaries/cif_core.dic
dictionary named 'cif_core.dic' version 2.4.2 from 2011-04-26.

'_exptl_absorpt_correction_type' value 'Psi-scan' changed to
'psi-scan' according to
/usr/data/users/saulius/crontab/automatic-downloads/rss-feeds/RSC/lib/dictionaries/cif_core.dic
dictionary named 'cif_core.dic' version 2.4.2 from 2011-04-26.

Automatic conversion script
Id: cif_fix_values 3271 2015-04-21 07:52:19Z andrius 
;
_cod_database_code 7223226
_audit_block_doi 10.5517/cc1j14j7

loop_
_symmetry_equiv_pos_as_xyz
'x, y, z'
'-x, -y, -z'

loop_
_atom_site_label
_atom_site_type_symbol
_atom_site_fract_x
_atom_site_fract_y
_atom_site_fract_z
_atom_site_U_iso_or_equiv
_atom_site_adp_type
_atom_site_occupancy
_atom_site_symmetry_multiplicity
_atom_site_calc_flag
_atom_site_refinement_flags
Ni1 Ni 0.74695(4) 0.48178(3) 0.93379(3) 0.04147(16) Uani 1 1 d .
N1 N 0.6329(2) 0.5945(2) 0.9768(2) 0.0419(6) Uani 1 1 d .
N3 N 0.8488(2) 0.3615(2) 0.8969(2) 0.0430(7) Uani 1 1 d .
N2 N 0.7919(2) 0.4638(2) 1.0644(2) 0.0434(7) Uani 1 1 d .
N4 N 0.7180(2) 0.5099(2) 0.7952(2) 0.0456(7) Uani 1 1 d .
C5 C 0.6628(3) 0.5981(3) 1.1506(3) 0.0469(8) Uani 1 1 d .
C10 C 0.9227(3) 0.3065(2) 1.0533(3) 0.0443(8) Uani 1 1 d .
C4 C 0.6025(3) 0.6260(2) 1.0753(3) 0.0453(8) Uani 1 1 d .
C20 C 0.5781(3) 0.6629(2) 0.8110(3) 0.0443(8) Uani 1 1 d .
C31 C 0.9933(3) 0.2246(3) 1.1116(3) 0.0445(8) Uani 1 1 d .
C1 C 0.5623(3) 0.6577(2) 0.9205(3) 0.0426(8) Uani 1 1 d .
C44 C 0.4180(3) 0.7222(3) 0.7238(3) 0.0522(9) Uani 1 1 d .
H44 H 0.3932 0.6517 0.7423 0.063 Uiso 1 1 calc R
C15 C 0.8338(3) 0.3663(3) 0.7162(3) 0.0522(9) Uani 1 1 d .
C43 C 0.5154(3) 0.7483(3) 0.7493(3) 0.0474(9) Uani 1 1 d .
C6 C 0.7567(3) 0.5248(3) 1.1407(3) 0.0485(9) Uani 1 1 d .
C2 C 0.4823(3) 0.7242(3) 0.9887(3) 0.0479(9) Uani 1 1 d .
C14 C 0.8706(3) 0.3214(3) 0.8048(3) 0.0500(9) Uani 1 1 d .
C32 C 0.9404(3) 0.1284(3) 1.1737(3) 0.0580(10) Uani 1 1 d .
H32 H 0.8615 0.1140 1.1797 0.070 Uiso 1 1 calc R
C25 C 0.6324(3) 0.6550(3) 1.2412(3) 0.0515(9) Uani 1 1 d .
C11 C 0.9102(3) 0.2932(2) 0.9588(3) 0.0439(8) Uani 1 1 d .
C21 C 0.3898(3) 0.8000(3) 0.9641(3) 0.0559(10) Uani 1 1 d .
H21 H 0.3554 0.7877 0.9151 0.067 Uiso 1 1 calc R
C48 C 0.5525(3) 0.8523(3) 0.7192(3) 0.0619(10) Uani 1 1 d .
H48 H 0.6183 0.8700 0.7353 0.074 Uiso 1 1 calc R
C13 C 0.9421(3) 0.2268(3) 0.8135(3) 0.0613(10) Uani 1 1 d .
H13 H 0.9673 0.1847 0.7629 0.074 Uiso 1 1 calc R
C45 C 0.3579(3) 0.8019(4) 0.6704(3) 0.0644(11) Uani 1 1 d .
H45 H 0.2919 0.7850 0.6541 0.077 Uiso 1 1 calc R
C19 C 0.6542(3) 0.5945(3) 0.7531(3) 0.0481(9) Uani 1 1 d .
C33 C 1.0028(4) 0.0522(3) 1.2281(3) 0.0683(11) Uani 1 1 d .
H33 H 0.9655 -0.0125 1.2710 0.082 Uiso 1 1 calc R
N6 N 0.4150(4) 0.9443(3) 1.1485(3) 0.0915(13) Uani 1 1 d .
C16 C 0.7663(3) 0.4581(3) 0.7106(3) 0.0499(9) Uani 1 1 d .
C36 C 1.1099(3) 0.2434(3) 1.1032(3) 0.0688(11) Uani 1 1 d .
H36 H 1.1476 0.3082 1.0615 0.083 Uiso 1 1 calc R
C3 C 0.5083(3) 0.7031(3) 1.0825(3) 0.0519(9) Uani 1 1 d .
H3 H 0.4710 0.7337 1.1419 0.062 Uiso 1 1 calc R
C37 C 0.8694(4) 0.3132(3) 0.6223(3) 0.0617(10) Uani 1 1 d .
C18 C 0.6698(3) 0.5968(3) 0.6415(3) 0.0617(11) Uani 1 1 d .
H18 H 0.6388 0.6476 0.5948 0.074 Uiso 1 1 calc R
C9 C 0.8727(3) 0.3913(3) 1.0988(3) 0.0477(9) Uani 1 1 d .
C22 C 0.3494(3) 0.8870(3) 1.0063(3) 0.0550(10) Uani 1 1 d .
C12 C 0.9660(3) 0.2099(3) 0.9063(3) 0.0564(10) Uani 1 1 d .
H12 H 1.0110 0.1540 0.9326 0.068 Uiso 1 1 calc R
C23 C 0.3884(3) 0.9168(3) 1.0841(4) 0.0644(11) Uani 1 1 d .
N5 N 0.1992(3) 1.0149(3) 0.9355(3) 0.0868(12) Uani 1 1 d .
C17 C 0.7368(3) 0.5131(3) 0.6160(3) 0.0642(11) Uani 1 1 d .
H17 H 0.7599 0.4942 0.5489 0.077 Uiso 1 1 calc R
C34 C 1.1193(4) 0.0726(4) 1.2181(4) 0.0750(13) Uani 1 1 d .
H34 H 1.1622 0.0218 1.2538 0.090 Uiso 1 1 calc R
C8 C 0.8905(3) 0.4124(3) 1.1918(3) 0.0632(11) Uani 1 1 d .
H8 H 0.9416 0.3753 1.2284 0.076 Uiso 1 1 calc R
C46 C 0.3960(4) 0.9058(4) 0.6416(3) 0.0745(13) Uani 1 1 d .
H46 H 0.3554 0.9590 0.6060 0.089 Uiso 1 1 calc R
C30 C 0.6897(5) 0.7486(4) 1.2223(4) 0.0893(15) Uani 1 1 d .
H30 H 0.7474 0.7765 1.1533 0.107 Uiso 1 1 calc R
C28 C 0.5777(5) 0.7646(4) 1.4049(4) 0.0807(14) Uani 1 1 d .
H28 H 0.5593 0.8015 1.4598 0.097 Uiso 1 1 calc R
C24 C 0.2659(4) 0.9561(3) 0.9675(3) 0.0622(10) Uani 1 1 d .
C27 C 0.5186(4) 0.6718(4) 1.4247(4) 0.0859(14) Uani 1 1 d .
H27 H 0.4590 0.6457 1.4931 0.103 Uiso 1 1 calc R
C47 C 0.4929(4) 0.9311(3) 0.6649(3) 0.0738(12) Uani 1 1 d .
H47 H 0.5190 1.0014 0.6445 0.089 Uiso 1 1 calc R
C7 C 0.8211(3) 0.4949(3) 1.2170(3) 0.0620(11) Uani 1 1 d .
H7 H 0.8156 0.5268 1.2735 0.074 Uiso 1 1 calc R
C38 C 0.7921(5) 0.2441(4) 0.6170(4) 0.0860(14) Uani 1 1 d .
H38 H 0.7155 0.2303 0.6717 0.103 Uiso 1 1 calc R
C26 C 0.5470(4) 0.6161(4) 1.3435(4) 0.0775(13) Uani 1 1 d .
H26 H 0.5079 0.5518 1.3584 0.093 Uiso 1 1 calc R
C29 C 0.6627(5) 0.8026(4) 1.3053(4) 0.1021(17) Uani 1 1 d .
H29 H 0.7038 0.8655 1.2918 0.123 Uiso 1 1 calc R
C39 C 0.8263(6) 0.1936(4) 0.5302(5) 0.1084(18) Uani 1 1 d .
H39 H 0.7728 0.1466 0.5273 0.130 Uiso 1 1 calc R
C35 C 1.1717(4) 0.1670(4) 1.1559(4) 0.0832(14) Uani 1 1 d .
H35 H 1.2513 0.1806 1.1487 0.100 Uiso 1 1 calc R
C42 C 0.9816(5) 0.3308(5) 0.5412(5) 0.117(2) Uani 1 1 d .
H42 H 1.0368 0.3765 0.5440 0.141 Uiso 1 1 calc R
C40 C 0.9379(6) 0.2134(5) 0.4503(5) 0.109(2) Uani 1 1 d .
H40 H 0.9612 0.1796 0.3926 0.131 Uiso 1 1 calc R
C41 C 1.0139(6) 0.2811(6) 0.4546(5) 0.138(3) Uani 1 1 d .
H41 H 1.0897 0.2954 0.3988 0.166 Uiso 1 1 calc R

loop_
_atom_site_aniso_label
_atom_site_aniso_U_11
_atom_site_aniso_U_22
_atom_site_aniso_U_33
_atom_site_aniso_U_23
_atom_site_aniso_U_13
_atom_site_aniso_U_12
Ni1 0.0466(3) 0.0366(3) 0.0472(3) -0.01437(19) -0.0231(2) 0.01232(18)
N1 0.0480(16) 0.0375(15) 0.0476(16) -0.0118(13) -0.0259(14) 0.0080(12)
N3 0.0457(16) 0.0402(16) 0.0494(17) -0.0167(13) -0.0219(14) 0.0105(13)
N2 0.0503(16) 0.0363(15) 0.0487(17) -0.0152(13) -0.0228(14) 0.0145(13)
N4 0.0516(17) 0.0386(16) 0.0525(18) -0.0161(14) -0.0236(14) 0.0095(13)
C5 0.061(2) 0.0359(19) 0.048(2) -0.0141(16) -0.0237(18) 0.0105(16)
C10 0.0433(19) 0.0384(19) 0.053(2) -0.0099(16) -0.0227(17) 0.0126(15)
C4 0.052(2) 0.0396(19) 0.050(2) -0.0166(16) -0.0237(17) 0.0152(16)
C20 0.047(2) 0.0370(19) 0.054(2) -0.0094(16) -0.0260(17) 0.0056(15)
C31 0.048(2) 0.040(2) 0.050(2) -0.0168(17) -0.0219(17) 0.0165(16)
C1 0.0434(19) 0.0348(18) 0.053(2) -0.0077(16) -0.0238(17) 0.0053(15)
C44 0.055(2) 0.058(2) 0.048(2) -0.0122(18) -0.0243(18) 0.0092(18)
C15 0.058(2) 0.054(2) 0.053(2) -0.0238(19) -0.0238(19) 0.0141(18)
C43 0.054(2) 0.044(2) 0.047(2) -0.0117(17) -0.0234(18) 0.0119(17)
C6 0.060(2) 0.044(2) 0.052(2) -0.0191(17) -0.0311(18) 0.0175(17)
C2 0.0459(19) 0.042(2) 0.059(2) -0.0148(17) -0.0238(18) 0.0142(16)
C14 0.055(2) 0.047(2) 0.054(2) -0.0234(18) -0.0217(18) 0.0156(17)
C32 0.061(2) 0.044(2) 0.071(3) -0.016(2) -0.026(2) 0.0138(18)
C25 0.069(2) 0.044(2) 0.053(2) -0.0203(18) -0.034(2) 0.0245(19)
C11 0.0465(19) 0.0362(19) 0.056(2) -0.0166(16) -0.0246(17) 0.0123(15)
C21 0.052(2) 0.055(2) 0.063(2) -0.014(2) -0.0253(19) 0.0104(18)
C48 0.069(3) 0.047(2) 0.074(3) -0.008(2) -0.037(2) 0.0074(19)
C13 0.075(3) 0.055(2) 0.065(3) -0.032(2) -0.032(2) 0.029(2)
C45 0.059(2) 0.085(3) 0.060(3) -0.026(2) -0.033(2) 0.027(2)
C19 0.058(2) 0.043(2) 0.050(2) -0.0129(17) -0.0289(18) 0.0131(17)
C33 0.089(3) 0.042(2) 0.068(3) -0.011(2) -0.024(2) 0.019(2)
N6 0.113(3) 0.082(3) 0.112(3) -0.045(3) -0.068(3) 0.022(2)
C16 0.058(2) 0.049(2) 0.054(2) -0.0198(18) -0.0292(19) 0.0133(17)
C36 0.060(2) 0.066(3) 0.086(3) -0.010(2) -0.040(2) 0.012(2)
C3 0.053(2) 0.052(2) 0.055(2) -0.0209(18) -0.0224(19) 0.0216(17)
C37 0.072(3) 0.063(3) 0.060(3) -0.027(2) -0.031(2) 0.023(2)
C18 0.080(3) 0.058(2) 0.059(2) -0.018(2) -0.040(2) 0.023(2)
C9 0.053(2) 0.045(2) 0.055(2) -0.0202(17) -0.0297(18) 0.0169(17)
C22 0.054(2) 0.046(2) 0.070(3) -0.021(2) -0.026(2) 0.0155(18)
C12 0.062(2) 0.048(2) 0.064(2) -0.0203(19) -0.027(2) 0.0211(18)
C23 0.060(3) 0.061(3) 0.078(3) -0.029(2) -0.027(2) 0.017(2)
N5 0.084(3) 0.066(2) 0.117(3) -0.018(2) -0.050(2) 0.023(2)
C17 0.078(3) 0.073(3) 0.052(2) -0.025(2) -0.034(2) 0.020(2)
C34 0.088(3) 0.068(3) 0.078(3) -0.023(2) -0.046(3) 0.043(3)
C8 0.077(3) 0.058(2) 0.077(3) -0.027(2) -0.051(2) 0.027(2)
C46 0.088(3) 0.073(3) 0.058(3) -0.007(2) -0.034(2) 0.037(3)
C30 0.128(4) 0.062(3) 0.067(3) -0.032(2) -0.007(3) -0.010(3)
C28 0.116(4) 0.074(3) 0.066(3) -0.037(3) -0.044(3) 0.040(3)
C24 0.065(2) 0.049(2) 0.076(3) -0.019(2) -0.028(2) 0.016(2)
C27 0.096(4) 0.109(4) 0.051(3) -0.030(3) -0.018(2) 0.005(3)
C47 0.091(3) 0.049(2) 0.077(3) -0.003(2) -0.036(3) 0.016(2)
C7 0.082(3) 0.058(2) 0.070(3) -0.034(2) -0.050(2) 0.032(2)
C38 0.103(4) 0.095(4) 0.073(3) -0.044(3) -0.030(3) 0.004(3)
C26 0.093(3) 0.084(3) 0.059(3) -0.027(3) -0.021(3) -0.007(3)
C29 0.157(5) 0.065(3) 0.079(4) -0.038(3) -0.017(4) -0.009(3)
C39 0.152(6) 0.110(4) 0.088(4) -0.050(4) -0.050(4) -0.006(4)
C35 0.063(3) 0.086(3) 0.107(4) -0.010(3) -0.051(3) 0.016(3)
C42 0.098(4) 0.164(6) 0.102(4) -0.090(4) -0.005(3) -0.012(4)
C40 0.143(5) 0.123(5) 0.090(4) -0.073(4) -0.049(4) 0.042(4)
C41 0.117(5) 0.201(7) 0.103(5) -0.098(5) -0.001(4) -0.010(5)

loop_
_atom_type_symbol
_atom_type_description
_atom_type_scat_dispersion_real
_atom_type_scat_dispersion_imag
_atom_type_scat_source
C C 0.0033 0.0016 'International Tables Vol C Tables 4.2.6.8 and 6.1.1.4'
H H 0.0000 0.0000 'International Tables Vol C Tables 4.2.6.8 and 6.1.1.4'
N N 0.0061 0.0033 'International Tables Vol C Tables 4.2.6.8 and 6.1.1.4'
Ni Ni 0.3393 1.1124 'International Tables Vol C Tables 4.2.6.8 and 6.1.1.4'

loop_
_geom_angle_atom_site_label_1
_geom_angle_atom_site_label_2
_geom_angle_atom_site_label_3
_geom_angle
N4 Ni1 N2 173.62(11)
N4 Ni1 N3 90.12(11)
N2 Ni1 N3 89.78(11)
N4 Ni1 N1 89.90(11)
N2 Ni1 N1 90.74(10)
N3 Ni1 N1 175.21(11)
C1 N1 C4 104.8(2)
C1 N1 Ni1 129.0(2)
C4 N1 Ni1 126.1(2)
C11 N3 C14 104.5(2)
C11 N3 Ni1 128.0(2)
C14 N3 Ni1 127.3(2)
C6 N2 C9 103.8(2)
C6 N2 Ni1 127.8(2)
C9 N2 Ni1 128.3(2)
C16 N4 C19 104.3(3)
C16 N4 Ni1 128.3(2)
C19 N4 Ni1 127.1(2)
C4 C5 C6 122.3(3)
C4 C5 C25 118.9(3)
C6 C5 C25 118.7(3)
C11 C10 C9 122.9(3)
C11 C10 C31 119.0(3)
C9 C10 C31 118.2(3)
C5 C4 N1 126.2(3)
C5 C4 C3 123.0(3)
N1 C4 C3 110.4(3)
C19 C20 C1 122.5(3)
C19 C20 C43 117.5(3)
C1 C20 C43 119.9(3)
C36 C31 C32 118.3(3)
C36 C31 C10 121.9(3)
C32 C31 C10 119.8(3)
C20 C1 N1 123.3(3)
C20 C1 C2 126.4(3)
N1 C1 C2 109.9(3)
C45 C44 C43 119.6(4)
C14 C15 C16 122.3(3)
C14 C15 C37 118.4(3)
C16 C15 C37 119.3(3)
C48 C43 C44 119.4(3)
C48 C43 C20 120.6(3)
C44 C43 C20 120.0(3)
N2 C6 C5 125.2(3)
N2 C6 C7 111.0(3)
C5 C6 C7 123.5(3)
C3 C2 C1 106.5(3)
C3 C2 C21 125.0(3)
C1 C2 C21 128.5(3)
C15 C14 N3 126.0(3)
C15 C14 C13 124.2(3)
N3 C14 C13 109.8(3)
C31 C32 C33 121.0(4)
C30 C25 C26 118.4(4)
C30 C25 C5 119.7(4)
C26 C25 C5 121.9(4)
C10 C11 N3 125.3(3)
C10 C11 C12 124.3(3)
N3 C11 C12 110.2(3)
C22 C21 C2 126.3(3)
C43 C48 C47 120.7(4)
C12 C13 C14 107.9(3)
C46 C45 C44 120.1(4)
C20 C19 N4 126.3(3)
C20 C19 C18 123.5(3)
N4 C19 C18 110.0(3)
C34 C33 C32 119.6(4)
C15 C16 N4 125.2(3)
C15 C16 C17 124.1(3)
N4 C16 C17 110.6(3)
C31 C36 C35 120.3(4)
C2 C3 C4 108.3(3)
C38 C37 C42 118.2(4)
C38 C37 C15 120.9(4)
C42 C37 C15 120.9(4)
C17 C18 C19 107.8(3)
C10 C9 N2 124.6(3)
C10 C9 C8 124.8(3)
N2 C9 C8 110.5(3)
C21 C22 C24 118.8(3)
C21 C22 C23 125.0(3)
C24 C22 C23 116.2(3)
C13 C12 C11 107.6(3)
N6 C23 C22 176.5(4)
C18 C17 C16 107.2(3)
C35 C34 C33 119.3(4)
C7 C8 C9 107.8(3)
C47 C46 C45 120.3(3)
C25 C30 C29 120.6(4)
C29 C28 C27 119.6(4)
N5 C24 C22 178.3(4)
C28 C27 C26 120.3(4)
C46 C47 C48 120.0(4)
C8 C7 C6 106.8(3)
C37 C38 C39 120.7(5)
C25 C26 C27 120.5(4)
C28 C29 C30 120.6(5)
C40 C39 C38 119.9(5)
C34 C35 C36 121.4(4)
C37 C42 C41 120.5(5)
C41 C40 C39 119.8(5)
C40 C41 C42 120.9(6)

loop_
_geom_bond_atom_site_label_1
_geom_bond_atom_site_label_2
_geom_bond_distance
Ni1 N4 1.932(3)
Ni1 N2 1.943(3)
Ni1 N3 1.945(3)
Ni1 N1 1.956(3)
N1 C1 1.389(4)
N1 C4 1.393(4)
N3 C11 1.386(4)
N3 C14 1.388(4)
N2 C6 1.379(4)
N2 C9 1.389(4)
N4 C16 1.386(4)
N4 C19 1.387(4)
C5 C4 1.381(4)
C5 C6 1.386(4)
C5 C25 1.497(5)
C10 C11 1.373(4)
C10 C9 1.382(4)
C10 C31 1.517(4)
C4 C3 1.421(4)
C20 C19 1.384(4)
C20 C1 1.388(4)
C20 C43 1.506(4)
C31 C36 1.367(5)
C31 C32 1.368(5)
C1 C2 1.455(4)
C44 C45 1.388(5)
C44 C43 1.389(4)
C15 C14 1.372(5)
C15 C16 1.377(4)
C15 C37 1.499(5)
C43 C48 1.370(5)
C6 C7 1.428(4)
C2 C3 1.344(4)
C2 C21 1.468(4)
C14 C13 1.433(4)
C32 C33 1.387(5)
C25 C30 1.364(5)
C25 C26 1.372(5)
C11 C12 1.428(4)
C21 C22 1.368(5)
C48 C47 1.384(5)
C13 C12 1.322(5)
C45 C46 1.374(5)
C19 C18 1.425(5)
C33 C34 1.365(6)
N6 C23 1.151(5)
C16 C17 1.422(5)
C36 C35 1.372(5)
C37 C38 1.359(6)
C37 C42 1.366(6)
C18 C17 1.332(5)
C9 C8 1.422(5)
C22 C24 1.415(5)
C22 C23 1.415(5)
N5 C24 1.158(5)
C34 C35 1.348(6)
C8 C7 1.331(5)
C46 C47 1.363(6)
C30 C29 1.391(6)
C28 C29 1.345(6)
C28 C27 1.362(6)
C27 C26 1.385(6)
C38 C39 1.395(6)
C39 C40 1.357(7)
C42 C41 1.389(7)
C40 C41 1.329(8)
